data_7030620
loop_
_publ_author_name
'Canovese, Luciano'
'Visentin, Fabiano'
'Chessa, Gavino'
'Santo, Claudio'
'Dolmella, Alessandro'

_publ_section_title
;
 Substitution reactions between bis-chelate ligands in palladium(ii)
 alkenyl complexes: an unusual way to form unstable trans-P complexes.
 A study on the isomerization mechanism
;
_journal_coden_ASTM DTARAF
_journal_issue 43
_journal_name_full 'Dalton Transactions'
_journal_page_first 9475
_journal_page_last 9485
_journal_paper_doi 10.1039/b910952h
_journal_year 2009
_chemical_formula_sum 'C28 H25 Cl N O4 P Pd'
_chemical_formula_weight 612.31
_space_group_IT_number 14
_symmetry_cell_setting monoclinic
_symmetry_space_group_name_Hall '-P 2yn'
_symmetry_space_group_name_H-M 'P 1 21/n 1'
_atom_sites_solution_hydrogens geom
_atom_sites_solution_primary direct
_atom_sites_solution_secondary difmap
_audit_creation_method SHELXL-97
_cell_angle_alpha 90.00
_cell_angle_beta 104.62(3)
_cell_angle_gamma 90.00
_cell_formula_units_Z 4
_cell_length_a 9.279(2)
_cell_length_b 17.499(4)
_cell_length_c 16.897(3)
_cell_measurement_reflns_used 30
_cell_measurement_temperature 293(2)
_cell_measurement_theta_max 15.00
_cell_measurement_theta_min 12.00
_cell_volume 2654.8(10)
_computing_cell_refinement 'FEBO system'
_computing_data_collection 'FEBO system'
_computing_data_reduction 'FEBO system'
_computing_molecular_graphics 'SHELXTL NT vers.5.10 (Sheldrick, 1999)'
_computing_publication_material 'SHELXTL NT vers.5.10 (Sheldrick, 1999)'
_computing_structure_refinement 'SHELXL-97 (Sheldrick, 1997)'
_computing_structure_solution 'SHELXTL NT vers.5.10 (Sheldrick, 1999)'
_diffrn_ambient_temperature 293(2)
_diffrn_measured_fraction_theta_full 0.990
_diffrn_measured_fraction_theta_max 0.990
_diffrn_measurement_device_type 'Philips PW1100 dffractometer'
_diffrn_measurement_method 'omega-2 theta'
_diffrn_radiation_monochromator graphite
_diffrn_radiation_source 'fine-focus sealed tube'
_diffrn_radiation_type MoK\\a
_diffrn_radiation_wavelength 0.71073
_diffrn_reflns_av_R_equivalents 0.0353
_diffrn_reflns_av_sigmaI/netI 0.0340
_diffrn_reflns_limit_h_max 11
_diffrn_reflns_limit_h_min -11
_diffrn_reflns_limit_k_max 22
_diffrn_reflns_limit_k_min 0
_diffrn_reflns_limit_l_max 21
_diffrn_reflns_limit_l_min 0
_diffrn_reflns_number 5947
_diffrn_reflns_theta_full 27.04
_diffrn_reflns_theta_max 27.04
_diffrn_reflns_theta_min 3.08
_diffrn_standards_decay_% negligible
_diffrn_standards_interval_count 200
_diffrn_standards_number 3
_exptl_absorpt_coefficient_mu 0.894
_exptl_absorpt_correction_T_max 0.857
_exptl_absorpt_correction_T_min 0.662
_exptl_absorpt_correction_type psi-scans
_exptl_absorpt_process_details '(North et al., 1968)'
_exptl_crystal_colour yellow
_exptl_crystal_density_diffrn 1.532
_exptl_crystal_density_method 'not measured'
_exptl_crystal_description rhomboids
_exptl_crystal_F_000 1240
_exptl_crystal_size_max 0.42
_exptl_crystal_size_mid 0.35
_exptl_crystal_size_min 0.30
_refine_diff_density_max 0.477
_refine_diff_density_min -0.653
_refine_diff_density_rms 0.094
_refine_ls_extinction_method none
_refine_ls_goodness_of_fit_ref 1.317
_refine_ls_hydrogen_treatment 'riding model'
_refine_ls_matrix_type full
_refine_ls_number_parameters 325
_refine_ls_number_reflns 5760
_refine_ls_number_restraints 0
_refine_ls_restrained_S_all 1.317
_refine_ls_R_factor_all 0.0600
_refine_ls_R_factor_gt 0.0486
_refine_ls_shift/su_max 0.000
_refine_ls_shift/su_mean 0.000
_refine_ls_structure_factor_coef Fsqd
_refine_ls_weighting_details 'calc w=1/[\\s^2^(Fo^2^)+(0.0000P)^2^+7.1021P] where P=(Fo^2^+2Fc^2^)/3'
_refine_ls_weighting_scheme calc
_refine_ls_wR_factor_gt 0.1150
_refine_ls_wR_factor_ref 0.1244
_reflns_number_gt 5102
_reflns_number_total 5760
_reflns_threshold_expression >2sigma(I)
_cod_duplicate_entry 7002694
_cod_data_source_file b910952h.txt
_cod_data_source_block lc09
_cod_original_cell_volume 2654.8(9)
_cod_original_sg_symbol_H-M 'P2(1)/n (No.14)'
_cod_database_code 7030620

loop_
_symmetry_equiv_pos_as_xyz
'x, y, z'
'-x+1/2, y+1/ 2, -z+1/2'
'-x, -y, -z'
'x-1/2, -y-1/2, z-1/2'

loop_
_atom_site_label
_atom_site_type_symbol
_atom_site_fract_x
_atom_site_fract_y
_atom_site_fract_z
_atom_site_U_iso_or_equiv
_atom_site_adp_type
_atom_site_occupancy
_atom_site_symmetry_multiplicity
_atom_site_calc_flag
_atom_site_refinement_flags
Pd Pd 0.80925(4) 0.136069(19) 0.132711(19) 0.03603(11) Uani 1 1 d .
Cl Cl 0.84124(18) 0.01056(8) 0.09349(10) 0.0672(4) Uani 1 1 d .
P P 0.77522(12) 0.25597(6) 0.16296(6) 0.0348(2) Uani 1 1 d .
N N 0.9284(4) 0.1834(2) 0.0515(2) 0.0419(8) Uani 1 1 d .
O1 O 0.7640(4) 0.1441(2) 0.3429(2) 0.0583(9) Uani 1 1 d .
O2 O 0.8571(4) 0.0352(2) 0.3097(2) 0.0571(9) Uani 1 1 d .
O3 O 0.5147(5) 0.0294(3) 0.3052(2) 0.0659(11) Uani 1 1 d .
O4 O 0.3133(5) 0.0513(3) 0.2050(3) 0.0926(17) Uani 1 1 d .
C1 C 0.6838(5) 0.1000(3) 0.2061(3) 0.0391(9) Uani 1 1 d .
C2 C 0.7670(5) 0.0955(3) 0.2933(3) 0.0414(10) Uani 1 1 d .
C3 C 0.5407(5) 0.0841(3) 0.1796(3) 0.0444(10) Uani 1 1 d .
C4 C 0.4521(6) 0.0965(4) 0.0926(3) 0.0622(15) Uani 1 1 d .
H4A H 0.5159 0.1169 0.0611 0.093 Uiso 1 1 calc R
H4B H 0.3726 0.1318 0.0919 0.093 Uiso 1 1 calc R
H4C H 0.4113 0.0487 0.0695 0.093 Uiso 1 1 calc R
C5 C 0.4589(6) 0.0523(3) 0.2376(3) 0.0518(12) Uani 1 1 d .
C6 C 1.0024(6) 0.1433(3) 0.0092(3) 0.0537(12) Uani 1 1 d .
H6A H 1.0121 0.0910 0.0183 0.064 Uiso 1 1 calc R
C7 C 1.0674(7) 0.1760(4) -0.0493(4) 0.0686(17) Uani 1 1 d .
H7A H 1.1185 0.1454 -0.0781 0.082 Uiso 1 1 calc R
C8 C 1.0557(6) 0.2515(3) -0.0636(3) 0.0587(14) Uani 1 1 d .
H8A H 1.0995 0.2734 -0.1020 0.070 Uiso 1 1 calc R
C9 C 0.9775(5) 0.2972(3) -0.0206(3) 0.0485(12) Uani 1 1 d .
C10 C 0.9589(6) 0.3763(3) -0.0322(3) 0.0573(13) Uani 1 1 d .
H10A H 0.9947 0.4003 -0.0725 0.069 Uiso 1 1 calc R
C11 C 0.8895(6) 0.4178(3) 0.0143(4) 0.0588(13) Uani 1 1 d .
H11A H 0.8786 0.4702 0.0057 0.071 Uiso 1 1 calc R
C12 C 0.8338(6) 0.3839(3) 0.0752(3) 0.0514(12) Uani 1 1 d .
H12A H 0.7903 0.4137 0.1085 0.062 Uiso 1 1 calc R
C13 C 0.8439(5) 0.3059(3) 0.0856(3) 0.0389(9) Uani 1 1 d .
C14 C 0.9162(5) 0.2614(3) 0.0387(2) 0.0389(9) Uani 1 1 d .
C15 C 0.8871(5) 0.2923(3) 0.2589(2) 0.0385(9) Uani 1 1 d .
C16 C 0.8533(6) 0.3587(3) 0.2950(3) 0.0512(12) Uani 1 1 d .
H16A H 0.7659 0.3850 0.2716 0.061 Uiso 1 1 calc R
C17 C 0.9493(7) 0.3859(4) 0.3657(3) 0.0623(14) Uani 1 1 d .
H17A H 0.9257 0.4299 0.3905 0.075 Uiso 1 1 calc R
C18 C 1.0788(7) 0.3480(4) 0.3989(3) 0.0724(18) Uani 1 1 d .
H18A H 1.1443 0.3668 0.4459 0.087 Uiso 1 1 calc R
C19 C 1.1130(7) 0.2823(4) 0.3634(3) 0.077(2) Uani 1 1 d .
H19A H 1.2015 0.2569 0.3867 0.092 Uiso 1 1 calc R
C20 C 1.0181(6) 0.2536(3) 0.2939(3) 0.0561(13) Uani 1 1 d .
H20A H 1.0414 0.2087 0.2705 0.067 Uiso 1 1 calc R
C21 C 0.5873(5) 0.2881(3) 0.1516(3) 0.0394(9) Uani 1 1 d .
C22 C 0.5004(5) 0.3132(3) 0.0767(3) 0.0474(11) Uani 1 1 d .
H22A H 0.5408 0.3162 0.0317 0.057 Uiso 1 1 calc R
C23 C 0.3543(6) 0.3336(3) 0.0693(4) 0.0596(14) Uani 1 1 d .
H23A H 0.2961 0.3499 0.0189 0.072 Uiso 1 1 calc R
C24 C 0.2939(6) 0.3302(4) 0.1347(4) 0.0688(16) Uani 1 1 d .
H24A H 0.1959 0.3454 0.1295 0.083 Uiso 1 1 calc R
C25 C 0.3781(7) 0.3044(5) 0.2080(4) 0.0766(19) Uani 1 1 d .
H25A H 0.3361 0.3008 0.2523 0.092 Uiso 1 1 calc R
C26 C 0.5238(6) 0.2836(4) 0.2170(3) 0.0579(14) Uani 1 1 d .
H26A H 0.5801 0.2665 0.2675 0.069 Uiso 1 1 calc R
C27 C 0.9551(7) 0.0324(4) 0.3903(4) 0.0769(19) Uani 1 1 d .
H27A H 1.0150 -0.0130 0.3958 0.115 Uiso 1 1 calc R
H27B H 0.8974 0.0317 0.4301 0.115 Uiso 1 1 calc R
H27C H 1.0186 0.0765 0.3989 0.115 Uiso 1 1 calc R
C28 C 0.2243(10) 0.0190(8) 0.2548(6) 0.154(5) Uani 1 1 d .
H28A H 0.1211 0.0210 0.2257 0.232 Uiso 1 1 calc R
H28B H 0.2391 0.0476 0.3047 0.232 Uiso 1 1 calc R
H28C H 0.2531 -0.0332 0.2672 0.232 Uiso 1 1 calc R

loop_
_atom_site_aniso_label
_atom_site_aniso_U_11
_atom_site_aniso_U_22
_atom_site_aniso_U_33
_atom_site_aniso_U_23
_atom_site_aniso_U_13
_atom_site_aniso_U_12
Pd 0.03880(18) 0.04060(19) 0.03080(17) -0.00259(13) 0.01269(12) -0.00260(13)
Cl 0.0852(10) 0.0466(7) 0.0836(10) -0.0176(7) 0.0471(8) -0.0092(7)
P 0.0343(5) 0.0407(6) 0.0301(5) 0.0006(4) 0.0094(4) 0.0006(4)
N 0.045(2) 0.048(2) 0.0352(18) -0.0064(16) 0.0159(16) -0.0073(17)
O1 0.072(2) 0.060(2) 0.0411(18) -0.0111(16) 0.0120(17) 0.0066(18)
O2 0.062(2) 0.062(2) 0.0431(18) 0.0019(16) 0.0055(16) 0.0164(18)
O3 0.069(2) 0.087(3) 0.047(2) 0.0126(19) 0.0235(18) -0.010(2)
O4 0.046(2) 0.151(5) 0.079(3) 0.033(3) 0.014(2) -0.029(3)
C1 0.047(2) 0.040(2) 0.033(2) 0.0023(17) 0.0146(18) 0.0002(19)
C2 0.043(2) 0.047(2) 0.036(2) 0.0028(19) 0.0153(18) 0.000(2)
C3 0.048(3) 0.053(3) 0.035(2) 0.0076(19) 0.0151(19) -0.003(2)
C4 0.050(3) 0.083(4) 0.048(3) 0.010(3) 0.002(2) -0.015(3)
C5 0.052(3) 0.059(3) 0.046(3) 0.002(2) 0.016(2) -0.008(2)
C6 0.063(3) 0.051(3) 0.057(3) -0.014(2) 0.032(3) -0.006(2)
C7 0.083(4) 0.071(4) 0.067(4) -0.026(3) 0.047(3) -0.024(3)
C8 0.069(3) 0.077(4) 0.039(2) -0.012(2) 0.030(2) -0.028(3)
C9 0.050(3) 0.066(3) 0.030(2) -0.006(2) 0.0109(19) -0.023(2)
C10 0.060(3) 0.064(3) 0.047(3) 0.009(2) 0.013(2) -0.019(3)
C11 0.063(3) 0.046(3) 0.069(3) 0.018(3) 0.019(3) -0.004(2)
C12 0.051(3) 0.045(3) 0.060(3) 0.004(2) 0.016(2) -0.001(2)
C13 0.036(2) 0.047(2) 0.035(2) 0.0002(18) 0.0110(17) -0.0068(18)
C14 0.038(2) 0.051(3) 0.0273(19) -0.0014(17) 0.0070(16) -0.0091(19)
C15 0.038(2) 0.045(2) 0.0314(19) -0.0005(17) 0.0082(17) 0.0042(18)
C16 0.052(3) 0.055(3) 0.043(2) -0.005(2) 0.006(2) 0.011(2)
C17 0.068(4) 0.069(4) 0.047(3) -0.017(3) 0.009(3) 0.000(3)
C18 0.060(3) 0.108(5) 0.042(3) -0.025(3) -0.001(2) -0.004(3)
C19 0.049(3) 0.119(6) 0.049(3) -0.017(3) -0.012(2) 0.023(3)
C20 0.048(3) 0.071(3) 0.046(3) -0.009(2) 0.005(2) 0.016(3)
C21 0.032(2) 0.043(2) 0.043(2) -0.0001(18) 0.0077(17) -0.0018(17)
C22 0.041(2) 0.057(3) 0.043(2) 0.005(2) 0.0075(19) -0.005(2)
C23 0.042(3) 0.070(4) 0.059(3) 0.005(3) -0.002(2) 0.001(2)
C24 0.034(3) 0.087(4) 0.080(4) -0.015(3) 0.003(3) 0.006(3)
C25 0.049(3) 0.127(6) 0.058(3) -0.007(4) 0.021(3) 0.004(3)
C26 0.042(3) 0.090(4) 0.042(3) 0.004(3) 0.013(2) 0.006(3)
C27 0.073(4) 0.092(5) 0.055(3) 0.021(3) -0.002(3) 0.013(4)
C28 0.080(6) 0.276(15) 0.110(7) 0.056(8) 0.030(5) -0.064(8)

loop_
_atom_type_symbol
_atom_type_description
_atom_type_scat_dispersion_real
_atom_type_scat_dispersion_imag
_atom_type_scat_source
C C 0.0033 0.0016 'International Tables Vol C Tables 4.2.6.8 and 6.1.1.4'
H H 0.0000 0.0000 'International Tables Vol C Tables 4.2.6.8 and 6.1.1.4'
N N 0.0061 0.0033 'International Tables Vol C Tables 4.2.6.8 and 6.1.1.4'
O O 0.0106 0.0060 'International Tables Vol C Tables 4.2.6.8 and 6.1.1.4'
P P 0.1023 0.0942 'International Tables Vol C Tables 4.2.6.8 and 6.1.1.4'
Cl Cl 0.1484 0.1585 'International Tables Vol C Tables 4.2.6.8 and 6.1.1.4'
Pd Pd -0.9988 1.0072 'International Tables Vol C Tables 4.2.6.8 and 6.1.1.4'

loop_
_geom_angle_atom_site_label_1
_geom_angle_atom_site_label_2
_geom_angle_atom_site_label_3
_geom_angle
C1 Pd N 174.53(17)
C1 Pd P 90.95(13)
N Pd P 84.68(11)
C1 Pd Cl 90.85(13)
N Pd Cl 93.39(11)
P Pd Cl 177.04(5)
C21 P C15 108.0(2)
C21 P C13 106.3(2)
C15 P C13 104.5(2)
C21 P Pd 117.76(15)
C15 P Pd 117.44(15)
C13 P Pd 101.18(15)
C6 N C14 118.4(4)
C6 N Pd 124.7(3)
C14 N Pd 116.6(3)
C2 O2 C27 116.0(4)
C5 O4 C28 116.0(6)
C3 C1 C2 123.6(4)
C3 C1 Pd 123.2(3)
C2 C1 Pd 113.1(3)
O1 C2 O2 122.8(4)
O1 C2 C1 124.0(4)
O2 C2 C1 113.0(4)
C1 C3 C5 119.4(4)
C1 C3 C4 123.7(4)
C5 C3 C4 116.9(4)
O3 C5 O4 122.9(5)
O3 C5 C3 125.6(5)
O4 C5 C3 111.5(4)
N C6 C7 122.9(5)
C8 C7 C6 119.8(5)
C7 C8 C9 119.9(5)
C8 C9 C10 123.5(5)
C8 C9 C14 117.9(5)
C10 C9 C14 118.6(5)
C11 C10 C9 120.7(5)
C10 C11 C12 121.5(5)
C13 C12 C11 119.3(5)
C12 C13 C14 120.5(4)
C12 C13 P 122.9(4)
C14 C13 P 116.5(3)
N C14 C13 119.6(4)
N C14 C9 121.0(4)
C13 C14 C9 119.3(4)
C16 C15 C20 119.6(4)
C16 C15 P 123.2(3)
C20 C15 P 117.0(4)
C17 C16 C15 120.1(5)
C18 C17 C16 119.8(5)
C17 C18 C19 120.4(5)
C18 C19 C20 120.8(5)
C19 C20 C15 119.3(5)
C26 C21 C22 118.7(4)
C26 C21 P 119.8(4)
C22 C21 P 121.4(4)
C23 C22 C21 119.8(5)
C24 C23 C22 120.8(5)
C23 C24 C25 119.6(5)
C24 C25 C26 120.8(5)
C25 C26 C21 120.3(5)

loop_
_geom_bond_atom_site_label_1
_geom_bond_atom_site_label_2
_geom_bond_distance
Pd C1 2.006(4)
Pd N 2.135(4)
Pd P 2.2010(12)
Pd Cl 2.3345(14)
P C21 1.795(4)
P C15 1.806(4)
P C13 1.816(4)
N C6 1.313(6)
N C14 1.381(6)
O1 C2 1.198(6)
O2 C2 1.331(6)
O2 C27 1.436(6)
O3 C5 1.198(6)
O4 C5 1.324(6)
O4 C28 1.436(8)
C1 C3 1.320(6)
C1 C2 1.483(6)
C3 C5 1.491(6)
C3 C4 1.508(7)
C6 C7 1.403(7)
C7 C8 1.342(9)
C8 C9 1.400(7)
C9 C10 1.402(8)
C9 C14 1.417(6)
C10 C11 1.348(8)
C11 C12 1.395(7)
C12 C13 1.377(7)
C13 C14 1.397(6)
C15 C16 1.383(6)
C15 C20 1.386(6)
C16 C17 1.382(7)
C17 C18 1.363(9)
C18 C19 1.369(9)
C19 C20 1.374(7)
C21 C26 1.379(6)
C21 C22 1.390(6)
C22 C23 1.377(7)
C23 C24 1.361(8)
C24 C25 1.363(9)
C25 C26 1.371(7)
